data_1528594
loop_
_publ_author_name
'Israelsson, M.'
'Kihlborg, L.'

_publ_section_title
;
 The crystal structure of monoclinic W3 V5 O20, an OD structure related to
 R-Nb2 O5
;
_journal_name_full 'Journal of Solid State Chemistry'
_journal_page_first 469
_journal_page_last 477
_journal_volume 1
_journal_year 1970
_chemical_formula_sum 'O20 V5 W3'
_chemical_name_systematic 'W3 V5 O20'
_space_group_IT_number 12
_symmetry_space_group_name_Hall '-C 2y'
_symmetry_space_group_name_H-M 'C 1 2/m 1'
_cell_angle_alpha 90
_cell_angle_beta 91.03
_cell_angle_gamma 90
_cell_formula_units_Z 2
_cell_length_a 24.413
_cell_length_b 7.446
_cell_length_c 3.95
_cell_volume 717.912
_citation_journal_id_ASTM JSSCBI
_cod_data_source_file Israelsson_JSSCBI_1970_1916.cif
_cod_data_source_block O20V5W3
_cod_original_cell_volume 717.9119
_cod_database_code 1528594

loop_
_symmetry_equiv_pos_as_xyz
x,y,z
-x,y,-z
-x,-y,-z
x,-y,z
x+1/2,y+1/2,z
-x+1/2,y+1/2,-z
-x+1/2,-y+1/2,-z
x+1/2,-y+1/2,z

loop_
_atom_site_label
_atom_site_type_symbol
_atom_site_fract_x
_atom_site_fract_y
_atom_site_fract_z
_atom_site_occupancy
_atom_site_U_iso_or_equiv
O6 O-2 0.0795 0.25 0.536 1 0.0
O1 O-2 0 0.262 0 1 0.0
V1 V+5 0.0739 0.2494 0.0856 0.75 0.0
O2 O-2 0.902 0 0.026 1 0.0
W1 W+5 0.1787 0.5 0.9291 1 0.0
V2 V+5 0.1715 0 0.9163 1 0.0
O7 O-2 0.1787 0.5 0.511 1 0.0
O8 O-2 0.1822 0 0.556 1 0.0
O4 O-2 0.0886 0.5 0.036 1 0.0
O5 O-2 0.2493 0.5 0.995 1 0.0
W2 W+5 0.0739 0.2494 0.0856 0.25 0.0
O3 O-2 0.1589 0.255 0.033 1 0.0
